data_1100249
loop_
_publ_author_name
'Bach, Thorsten'
'Bergmann, Hermann'
'Harms, Klaus'

_publ_section_title
;
 Enantioselective Photochemical Reactions of 2-Pyridones in Solution
;
_journal_coden_ASTM ORLEF7
_journal_issue 4
_journal_name_full 'Organic Letters'
_journal_page_first 601
_journal_page_last 603
_journal_paper_doi 10.1021/ol007004t
_journal_volume 3
_journal_year 2001
_chemical_formula_moiety 'C21 H29 N1 O3'
_chemical_formula_sum 'C21 H29 N O3'
_chemical_name_systematic
;
7-Neomenthyloxycarbonyl-7-azatricyclo(4.2.2.1^2,5^)undec-3,9-dien-8-one
;
_space_group_IT_number 19
_symmetry_cell_setting orthorhombic
_symmetry_Int_Tables_number 19
_symmetry_space_group_name_Hall 'P 2ac 2ab'
_symmetry_space_group_name_H-M 'P 21 21 21'
_cell_angle_alpha 90
_cell_angle_beta 90
_cell_angle_gamma 90
_cell_formula_units_Z 4
_cell_length_a 7.2624(4)
_cell_length_b 8.5410(5)
_cell_length_c 30.4681(18)
_cell_volume 1889.880
_diffrn_ambient_temperature 193
_exptl_crystal_colour colorless.
_exptl_crystal_density_diffrn 1.207
_exptl_crystal_description prism
_refine_ls_R_factor_gt 3.44
_refine_ls_wR_factor_gt 3.44
_cod_original_formula_sum 'C21 H29 N1 O3'
_cod_database_code 1100249

loop_
_symmetry_equiv_pos_site_id
_symmetry_equiv_pos_as_xyz
1 x,y,z
2 1/2-x,-y,1/2+z
3 -x,1/2+y,1/2-z
4 1/2+x,1/2-y,-z

loop_
_atom_site_label
_atom_site_type_symbol
_atom_site_fract_x
_atom_site_fract_y
_atom_site_fract_z
O1 O 0.7263(2) 0.16135(12) 0.20213(4)
C1 C 0.7663(3) 0.02611(18) 0.19446(6)
N1 N 0.7740(2) -0.03961(14) 0.15237(5)
C2 C 0.8174(3) -0.21125(18) 0.15037(7)
H1 H 0.848(3) -0.2323(19) 0.1190(6)
C3 C 0.9854(3) -0.2362(2) 0.17804(8)
H2 H 1.097(3) -0.293(2) 0.1661(6)
C4 C 0.9839(3) -0.1756(2) 0.21765(8)
H3 H 1.082(3) -0.191(2) 0.2371(6)
C5 C 0.8109(3) -0.0917(2) 0.23051(7)
H4 H 0.829(3) -0.032(2) 0.2563(7)
C6 C 0.6379(3) -0.2063(2) 0.23706(8)
H5 H 0.575(3) -0.173(2) 0.2630(7)
C7 C 0.5197(3) -0.2122(2) 0.19581(8)
H6 H 0.480(3) -0.112(3) 0.1826(7)
H7 H 0.404(3) -0.274(2) 0.2042(6)
C8 C 0.6437(3) -0.3092(2) 0.16584(8)
H8 H 0.583(3) -0.341(2) 0.1403(6)
C9 C 0.7000(3) -0.4353(2) 0.19850(8)
H9 H 0.744(3) -0.538(2) 0.1877(7)
C10 C 0.6980(3) -0.3776(2) 0.23826(8)
H10 H 0.732(3) -0.427(2) 0.2656(7)
O2 O 0.6916(3) -0.04769(16) 0.08044(5)
C11 C 0.7109(3) 0.02703(19) 0.11354(7)
O3 O 0.67677(18) 0.17888(12) 0.11745(4)
C12 C 0.5774(3) 0.2555(2) 0.08145(6)
H11 H 0.542(2) 0.1748(19) 0.0601(5)
C13 C 0.4080(3) 0.3334(2) 0.10044(7)
H12 H 0.452(2) 0.420(2) 0.1209(6)
C14 C 0.3074(4) 0.4129(3) 0.06213(8)
H13 H 0.262(3) 0.335(3) 0.0401(7)
H14 H 0.199(3) 0.459(3) 0.0726(7)
C15 C 0.4291(4) 0.5323(3) 0.03924(9)
H15 H 0.455(3) 0.612(3) 0.0604(8)
H16 H 0.369(3) 0.575(3) 0.0129(8)
C16 C 0.6110(4) 0.4635(2) 0.02367(7)
H17 H 0.585(3) 0.390(2) -0.0006(7)
C17 C 0.7057(3) 0.3727(2) 0.06038(7)
H18 H 0.753(3) 0.445(2) 0.0857(6)
H19 H 0.818(3) 0.327(2) 0.0488(6)
C18 C 0.2874(3) 0.2246(2) 0.12878(7)
H20 H 0.369(3) 0.183(2) 0.1505(6)
C19 C 0.2101(4) 0.0837(3) 0.10385(9)
H21 H 0.136(3) 0.015(3) 0.1247(8)
H22 H 0.120(3) 0.122(3) 0.0804(8)
H23 H 0.310(4) 0.022(3) 0.0867(9)
C20 C 0.1334(4) 0.3146(3) 0.15170(9)
H24 H 0.190(3) 0.406(3) 0.1670(7)
H25 H 0.059(4) 0.245(3) 0.1764(11)
H26 H 0.041(3) 0.345(3) 0.1299(8)
C21 C 0.7390(6) 0.5897(3) 0.00529(9)
H27 H 0.752(3) 0.673(3) 0.0309(7)
H28 H 0.676(4) 0.649(3) -0.0201(8)
H29 H 0.860(4) 0.547(3) -0.0030(9)

loop_
_atom_type_symbol
_atom_type_radius_bond
C 0.68
H 0.23
N 0.68
O 0.68
